data_2104864
loop_
_publ_author_name
'Weil, Matthias'
'St\"oger, Berthold'

_publ_section_title
;
 Crystal chemistry of transition metal diarsenates <i>M</i>~2~As~2~O~7~
 (<i>M</i> = Mn, Co, Ni, Zn): variants of the thortveitite structure
;
_journal_coeditor_code SN5100
_journal_issue 6
_journal_name_full 'Acta Crystallographica Section B'
_journal_page_first 603
_journal_page_last 614
_journal_paper_doi 10.1107/S0108768110040802
_journal_volume 66
_journal_year 2010
_chemical_formula_structural 'Zn2 As2 O7'
_chemical_formula_sum 'As2 O7 Zn2'
_chemical_formula_weight 392.6
_chemical_name_systematic
;
Zinc(II) diarsenate(V)
;
_space_group_ssg_name C2/m(\a0\g)0s
_symmetry_cell_setting monoclinic
_cell_angle_alpha 90
_cell_angle_beta 106.5640(7)
_cell_angle_gamma 90
_cell_formula_units_Z 2
_cell_length_a 6.86010(10)
_cell_length_b 8.43660(10)
_cell_length_c 4.80900(10)
_cell_measurement_reflns_used 10939
_cell_measurement_temperature 240
_cell_measurement_theta_max 44.911
_cell_measurement_theta_min 3.5013
_cell_modulation_dimension 1
_cell_volume 266.775(8)
_computing_cell_refinement APEX2
_computing_data_collection 'APEX2 (Bruker, 2004)'
_computing_data_reduction APEX2
_computing_molecular_graphics 'ATOMS (Dowty, 2006)'
_computing_publication_material 'Jana2006 (Petricek, Dusek & Palatinus, 2006)'
_computing_structure_refinement 'Jana2006 (Petricek, Dusek & Palatinus, 2006)'
_computing_structure_solution 'SHELXS (Sheldrick, 2008)'
_diffrn_ambient_temperature 240
_diffrn_measured_fraction_theta_full 0.86
_diffrn_measured_fraction_theta_max 0.86
_diffrn_measurement_device 'four-circle diffractometer'
_diffrn_measurement_device_type 'Bruker APEXII CCD'
_diffrn_radiation_monochromator graphite
_diffrn_radiation_source 'X-ray tube'
_diffrn_radiation_type 'Mo K\a'
_diffrn_radiation_wavelength 0.71073
_diffrn_reflns_av_R_equivalents 0.0479
_diffrn_reflns_av_sigmaI/netI 0.0315
_diffrn_reflns_limit_h_max 14
_diffrn_reflns_limit_h_min -7
_diffrn_reflns_limit_index_m_1_max 3
_diffrn_reflns_limit_index_m_1_min -3
_diffrn_reflns_limit_k_max 16
_diffrn_reflns_limit_k_min -16
_diffrn_reflns_limit_l_max 10
_diffrn_reflns_limit_l_min -10
_diffrn_reflns_number 39828
_diffrn_reflns_theta_full 45.04
_diffrn_reflns_theta_max 45.04
_diffrn_reflns_theta_min 2.06
_exptl_absorpt_coefficient_mu 21.284
_exptl_absorpt_correction_T_max 0.7489
_exptl_absorpt_correction_T_min 0.3614
_exptl_absorpt_correction_type multi-scan
_exptl_absorpt_process_details 'SADABS (Bruker, 2008)'
_exptl_crystal_colour colourless
_exptl_crystal_density_diffrn 4.8863
_exptl_crystal_description plate
_exptl_crystal_F_000 364
_exptl_crystal_size_max 0.180
_exptl_crystal_size_mid 0.120
_exptl_crystal_size_min 0.024
_refine_diff_density_max 1.04
_refine_diff_density_min -0.94
_refine_ls_extinction_coef 192E1(5)
_refine_ls_extinction_method 'B-C type 1 Lorentzian isotropic (Becker & Coppens, 1974)'
_refine_ls_goodness_of_fit_ref 1.24
_refine_ls_number_constraints 0
_refine_ls_number_parameters 149
_refine_ls_number_reflns 6626
_refine_ls_number_restraints 0
_refine_ls_R_factor_all 0.0391
_refine_ls_R_factor_gt 0.0234
_refine_ls_shift/su_max 0.0331
_refine_ls_shift/su_mean 0.0038
_refine_ls_structure_factor_coef F
_refine_ls_weighting_details w=1/(\s^2^(F)+0.0001F^2^)
_refine_ls_weighting_scheme sigma
_refine_ls_wR_factor_gt 0.0296
_refine_ls_wR_factor_ref 0.0323
_reflns_number_gt 4899
_reflns_number_total 6626
_reflns_threshold_expression I>3\s(I)
_cod_data_source_file sn5100.cif
_cod_data_source_block alpha-Zn2As2O7-superspace
_cod_original_cell_volume 266.756(5)
_cod_database_code 2104864
_cod_database_fobs_code 2104864

loop_
_space_group_symop_ssg_id
_space_group_symop_ssg_operation_algebraic
1 x1,x2,x3,x4
2 -x1,x2,-x3,-x4+1/2
3 -x1,-x2,-x3,-x4
4 x1,-x2,x3,x4+1/2
5 x1+1/2,x2+1/2,x3,x4
6 -x1+1/2,x2+1/2,-x3,-x4+1/2
7 -x1+1/2,-x2+1/2,-x3,-x4
8 x1+1/2,-x2+1/2,x3,x4+1/2

loop_
_atom_site_type_symbol
_atom_site_label
_atom_site_fract_x
_atom_site_fract_y
_atom_site_fract_z
_atom_site_U_iso_or_equiv
_atom_site_adp_type
_atom_site_calc_flag
_atom_site_refinement_flags
_atom_site_occupancy
_atom_site_disorder_assembly
_atom_site_disorder_group
Zn Zn 0.5 0.187161(13) 0 0.00700(3) Uani d . 1 . .
As As 0.785841(14) 0 0.58964(2) 0.00487(2) Uani d . 1 . .
O O1 0.60574(12) 0 0.27260(16) 0.00742(16) Uani d . 1 . .
O O2 1 0 0.5 0.0148(3) Uani d . 1 . .
O O3 0.78483(9) -0.16134(7) 0.78056(12) 0.00979(12) Uani d . 1 . .

loop_
_atom_site_aniso_label
_atom_site_aniso_U_11
_atom_site_aniso_U_22
_atom_site_aniso_U_33
_atom_site_aniso_U_12
_atom_site_aniso_U_13
_atom_site_aniso_U_23
_atom_site_aniso_type_symbol
Zn 0.00729(5) 0.00552(4) 0.00727(5) 0 0.00060(3) 0 Zn
As 0.00486(4) 0.00511(4) 0.00420(4) 0 0.00059(3) 0 As
O1 0.0086(3) 0.0064(2) 0.0052(2) 0 -0.0013(2) 0 O
O2 0.0077(4) 0.0195(5) 0.0199(5) 0 0.0081(3) 0 O
O3 0.0109(2) 0.00777(18) 0.0103(2) 0.00233(14) 0.00237(16) 0.00395(15) O

loop_
_atom_site_displace_Fourier_atom_site_label
_atom_site_displace_Fourier_axis
_atom_site_displace_Fourier_wave_vector_seq_id
_atom_site_displace_Fourier_param_cos
_atom_site_displace_Fourier_param_sin
Zn x 1 -0.04414(2) 0
Zn y 1 0 0.000589(18)
Zn z 1 0.03754(3) 0
Zn x 2 0 -0.02180(2)
Zn y 2 -0.000205(18) 0
Zn z 2 0 0.02433(3)
Zn x 3 0.003549(14) 0
Zn y 3 0 2E1(2)
Zn z 3 0 0
As x 1 0 0
As y 1 -0.016797(15) 0.005377(14)
As z 1 0 0
As x 2 -0.009495(17) -0.004491(16)
As y 2 0 0
As z 2 0.01095(2) -0.01064(2)
As x 3 0 0
As y 3 0 -0.001227(19)
As z 3 0 0
O1 x 1 0 0
O1 y 1 -0.01135(11) -0.00196(10)
O1 z 1 0 0
O1 x 2 0.00178(12) -0.01285(12)
O1 y 2 0 0
O1 z 2 -0.01351(17) 0.00465(17)
O1 x 3 0 0
O1 y 3 0 -0.00120(8)
O1 z 3 0 0
O2 x 1 0 0
O2 y 1 0 0.09235(19)
O2 z 1 0 0
O2 x 2 0 -0.0186(2)
O2 y 2 0 0
O2 z 2 0 -0.0854(3)
O2 x 3 0 0
O2 y 3 0 0.00797(12)
O2 z 3 0 0
O3 x 1 -0.04568(11) 0.01531(10)
O3 y 1 -0.00781(8) -0.00365(7)
O3 z 1 0.00703(15) 0.00155(14)
O3 x 2 -0.00788(9) -0.02452(9)
O3 y 2 0.00044(7) -0.00231(7)
O3 z 2 0.00849(14) 0.00018(13)
O3 x 3 0 -0.00404(10)
O3 y 3 0 -0.00102(8)
O3 z 3 0 -0.00035(16)

loop_
_atom_site_displace_special_func_atom_site_label
_atom_site_displace_special_func_sawtooth_ax
_atom_site_displace_special_func_sawtooth_ay
_atom_site_displace_special_func_sawtooth_az
_atom_site_displace_special_func_sawtooth_c
_atom_site_displace_special_func_sawtooth_w
? ? ? ? ? ?

loop_
_atom_site_Fourier_wave_vector_seq_id
_atom_site_Fourier_wave_vector_x
_atom_site_Fourier_wave_vector_z
1 -0.33333 0.50000
2 -0.66667 1.00000
3 -1.00000 1.50000

loop_
_atom_site_occ_Fourier_atom_site_label
_atom_site_occ_Fourier_wave_vector_seq_id
_atom_site_occ_Fourier_param_cos
_atom_site_occ_Fourier_param_sin
? ? ? ?

loop_
_atom_site_occ_special_func_atom_site_label
_atom_site_occ_special_func_crenel_c
_atom_site_occ_special_func_crenel_w
? ? ?

loop_
_atom_site_U_Fourier_atom_site_label
_atom_site_U_Fourier_tens_elem
_atom_site_U_Fourier_wave_vector_seq_id
_atom_site_U_Fourier_param_cos
_atom_site_U_Fourier_param_sin
Zn U11 1 0 0.00083(5)
Zn U22 1 0 0.00001(5)
Zn U33 1 0 -0.00003(5)
Zn U12 1 0.00033(4) 0
Zn U13 1 0 -0.00079(4)
Zn U23 1 -0.00014(4) 0
Zn U11 2 0.00008(5) 0
Zn U22 2 -0.00006(5) 0
Zn U33 2 -0.00004(6) 0
Zn U12 2 0 -0.00017(4)
Zn U13 2 0.00006(4) 0
Zn U23 2 0 0.00002(4)
Zn U11 3 0 0
Zn U22 3 0 0
Zn U33 3 0 0
Zn U12 3 0 0
Zn U13 3 0 0
Zn U23 3 0 0
As U11 1 0 0
As U22 1 0 0
As U33 1 0 0
As U12 1 0.00002(3) 0.00077(3)
As U13 1 0 0
As U23 1 0.00016(3) -0.00075(3)
As U11 2 -0.00009(4) 0.00035(4)
As U22 2 -0.00029(4) -0.00005(5)
As U33 2 -0.00043(4) -0.00019(4)
As U12 2 0 0
As U13 2 0.00043(3) -0.00005(3)
As U23 2 0 0
As U11 3 0 0
As U22 3 0 0
As U33 3 0 0
As U12 3 0 -0.00020(4)
As U13 3 0 0
As U23 3 0 0.00013(5)
O1 U11 1 0 0
O1 U22 1 0 0
O1 U33 1 0 0
O1 U12 1 0.0013(3) 0.0004(2)
O1 U13 1 0 0
O1 U23 1 -0.0002(2) -0.0003(2)
O1 U11 2 0.0014(3) -0.0021(3)
O1 U22 2 -0.0002(3) 0.0004(3)
O1 U33 2 -0.0007(3) 0.0004(3)
O1 U12 2 0 0
O1 U13 2 0.0006(2) -0.0001(2)
O1 U23 2 0 0
O1 U11 3 0 0
O1 U22 3 0 0
O1 U33 3 0 0
O1 U12 3 0 0.0001(2)
O1 U13 3 0 0
O1 U23 3 0 0.0003(2)
O2 U11 1 0 0
O2 U22 1 0 0
O2 U33 1 0 0
O2 U12 1 0.0028(5) 0
O2 U13 1 0 0
O2 U23 1 0.0023(6) 0
O2 U11 2 0.0002(5) 0
O2 U22 2 0.0050(6) 0
O2 U33 2 -0.0017(7) 0
O2 U12 2 0 0
O2 U13 2 -0.0007(5) 0
O2 U23 2 0 0
O2 U11 3 0 0
O2 U22 3 0 0
O2 U33 3 0 0
O2 U12 3 0 0
O2 U13 3 0 0
O2 U23 3 0 0
O3 U11 1 -0.0029(3) 0.0028(3)
O3 U22 1 -0.0002(2) 0.0004(2)
O3 U33 1 -0.0019(3) 0.0019(3)
O3 U12 1 -0.0009(2) 0.00045(19)
O3 U13 1 0.0017(2) -0.0017(2)
O3 U23 1 -0.0004(2) 0.00012(19)
O3 U11 2 -0.0001(3) -0.0021(3)
O3 U22 2 0.0004(2) -0.0010(2)
O3 U33 2 0.0001(3) -0.0013(2)
O3 U12 2 0.0002(2) -0.00066(18)
O3 U13 2 0.0006(2) 0.0010(2)
O3 U23 2 0.0003(2) -0.00015(19)
O3 U11 3 0 -0.0009(3)
O3 U22 3 0 -0.0001(3)
O3 U33 3 0 0.0000(3)
O3 U12 3 0 -0.0002(2)
O3 U13 3 0 0.0000(2)
O3 U23 3 0 0.0005(2)

loop_
_atom_type_symbol
_atom_type_scat_dispersion_real
_atom_type_scat_dispersion_imag
_atom_type_scat_source
Zn 0.284 1.430 'International Tables Vol C tables 4.2.6.8 and 6.1.1.1'
As 0.050 2.006 'International Tables Vol C tables 4.2.6.8 and 6.1.1.1'
O 0.011 0.006 'International Tables Vol C tables 4.2.6.8 and 6.1.1.1'

loop_
_cell_wave_vector_seq_id
_cell_wave_vector_x
_cell_wave_vector_y
_cell_wave_vector_z
1 -0.33333 0.00000 0.50000
